data_1526583
loop_
_publ_author_name
'Schuepp, B.'
'Heines, P.'
'Keller, H.L.'

_publ_section_title
;
 Zwei neue Iodopalladate mit gleicher Summenformel: Rb2 Pd I4 * I2 -ein
 neuer Strukturtyp mit eingelagerten I2-Molekuelen - und Rb2 Pd I6
;
_journal_name_full 'Zeitschrift fuer Anorganische und Allgemeine Chemie'
_journal_page_first 202
_journal_page_last 207
_journal_volume 626
_journal_year 2000
_chemical_formula_sum 'I6 Pd Rb2'
_chemical_name_systematic 'Rb2 (Pd I4) (I2)'
_space_group_IT_number 62
_symmetry_space_group_name_Hall '-P 2ac 2n'
_symmetry_space_group_name_H-M 'P n m a'
_cell_angle_alpha 90
_cell_angle_beta 90
_cell_angle_gamma 90
_cell_formula_units_Z 4
_cell_length_a 7.982
_cell_length_b 12.267
_cell_length_c 14.599
_cell_volume 1429.464
_citation_journal_id_ASTM ZAACAB
_cod_data_source_file Schuepp_ZAACAB_2000_768.cif
_cod_data_source_block I6Pd1Rb2
_cod_original_formula_sum 'I6 Pd1 Rb2'
_cod_database_code 1526583

loop_
_symmetry_equiv_pos_as_xyz
x,y,z
-x+1/2,-y,z+1/2
x+1/2,-y+1/2,-z+1/2
-x,y+1/2,-z
-x,-y,-z
x-1/2,y,-z-1/2
-x-1/2,y-1/2,z-1/2
x,-y-1/2,z

loop_
_atom_site_label
_atom_site_type_symbol
_atom_site_fract_x
_atom_site_fract_y
_atom_site_fract_z
_atom_site_occupancy
_atom_site_U_iso_or_equiv
I1 I 0.4633 0.25 0.41089 1 0.0
I2 I 0.49329 0.25 0.22046 1 0.0
Pd1 Pd+2 0.26176 0.25 0.60177 1 0.0
I4 I-1 0.02414 0.25 0.79254 1 0.0
I5 I-1 0.26685 0.0352 0.60594 1 0.0
I3 I-1 0.47934 0.25 0.99552 1 0.0
Rb1 Rb+1 0.2885 0.01645 0.86203 1 0.0
